data_7062479
loop_
_publ_author_name
'Meng, Min'
'Liao, Lingrong'
'Zheng, Qi'
'Xuan, Weimin'

_publ_section_title
;
 Ligand-directed structure evolution from a titanium-oxo cluster to
 coordination capsule and one-dimensional coordination polymer based on
 {Ti3O} units
;
_journal_issue 23
_journal_name_full 'New Journal of Chemistry'
_journal_page_first 11312
_journal_page_last 11317
_journal_paper_doi 10.1039/D3NJ01172K
_journal_volume 47
_journal_year 2023
_chemical_formula_moiety 'C42 H80 N2 O24 P2 Ti6'
_chemical_formula_sum 'C42 H80 N2 O24 P2 Ti6'
_chemical_formula_weight 1346.42
_space_group_crystal_system triclinic
_space_group_IT_number 2
_space_group_name_Hall '-P 1'
_space_group_name_H-M_alt 'P -1'
_atom_sites_solution_hydrogens mixed
_atom_sites_solution_primary iterative
_audit_creation_date 2023-02-22
_audit_creation_method
;
Olex2 1.5
(compiled 2022.04.07 svn.rca3783a0 for OlexSys, GUI svn.r6498)
;
_audit_update_record
;
2023-03-12 deposited with the CCDC.	2023-05-09 downloaded from the CCDC.
;
_cell_angle_alpha 70.8620(10)
_cell_angle_beta 73.9500(10)
_cell_angle_gamma 84.3280(10)
_cell_formula_units_Z 1
_cell_length_a 11.3702(3)
_cell_length_b 11.9984(4)
_cell_length_c 12.4292(4)
_cell_measurement_reflns_used 9413
_cell_measurement_temperature 150.00
_cell_measurement_theta_max 25.347
_cell_measurement_theta_min 2.905
_cell_volume 1539.42(8)
_computing_cell_refinement 'SAINT V8.40B (?, 2016)'
_computing_data_collection Apex4
_computing_data_reduction 'SAINT V8.40B (?, 2016)'
_computing_molecular_graphics 'Olex2 1.5 (Dolomanov et al., 2009)'
_computing_publication_material 'Olex2 1.5 (Dolomanov et al., 2009)'
_computing_structure_refinement 'SHELXL 2018/3 (Sheldrick, 2015)'
_computing_structure_solution 'olex2.solve 1.5 (Bourhis et al., 2015)'
_diffrn_ambient_temperature 150.00
_diffrn_measured_fraction_theta_full 0.989
_diffrn_measured_fraction_theta_max 0.989
_diffrn_measurement_device_type 'Bruker D8 venture single crystal diffractometer'
_diffrn_radiation_type MoK\a
_diffrn_radiation_wavelength 0.71073
_diffrn_reflns_av_R_equivalents 0.0374
_diffrn_reflns_av_unetI/netI 0.0277
_diffrn_reflns_Laue_measured_fraction_full 0.989
_diffrn_reflns_Laue_measured_fraction_max 0.989
_diffrn_reflns_limit_h_max 13
_diffrn_reflns_limit_h_min -13
_diffrn_reflns_limit_k_max 14
_diffrn_reflns_limit_k_min -14
_diffrn_reflns_limit_l_max 14
_diffrn_reflns_limit_l_min -14
_diffrn_reflns_number 32051
_diffrn_reflns_point_group_measured_fraction_full 0.989
_diffrn_reflns_point_group_measured_fraction_max 0.989
_diffrn_reflns_theta_full 25.242
_diffrn_reflns_theta_max 25.360
_diffrn_reflns_theta_min 2.577
_diffrn_source_current 1.4
_diffrn_source_power 0.07
_diffrn_source_voltage 50.0
_exptl_absorpt_coefficient_mu 0.866
_exptl_absorpt_correction_T_max 0.7452
_exptl_absorpt_correction_T_min 0.6789
_exptl_absorpt_correction_type multi-scan
_exptl_absorpt_process_details
;
SADABS-2016/2 (Bruker,2016/2) was used for absorption correction.
wR2(int) was 0.0815 before and 0.0466 after correction.
The Ratio of minimum to maximum transmission is 0.9110.
The \l/2 correction factor is Not present.
;
_exptl_crystal_colour 'clear light colourless'
_exptl_crystal_colour_lustre clear
_exptl_crystal_colour_modifier light
_exptl_crystal_colour_primary colourless
_exptl_crystal_density_diffrn 1.452
_exptl_crystal_description block
_exptl_crystal_F_000 700
_exptl_crystal_size_max 0.8
_exptl_crystal_size_mid 0.6
_exptl_crystal_size_min 0.3
_refine_diff_density_max 0.299
_refine_diff_density_min -0.298
_refine_diff_density_rms 0.045
_refine_ls_extinction_method none
_refine_ls_goodness_of_fit_ref 1.062
_refine_ls_hydrogen_treatment mixed
_refine_ls_matrix_type full
_refine_ls_number_parameters 387
_refine_ls_number_reflns 5571
_refine_ls_number_restraints 292
_refine_ls_restrained_S_all 1.064
_refine_ls_R_factor_all 0.0236
_refine_ls_R_factor_gt 0.0221
_refine_ls_shift/su_max 0.001
_refine_ls_shift/su_mean 0.000
_refine_ls_structure_factor_coef Fsqd
_refine_ls_weighting_details 'w=1/[\s^2^(Fo^2^)+(0.0275P)^2^+0.6784P] where P=(Fo^2^+2Fc^2^)/3'
_refine_ls_weighting_scheme calc
_refine_ls_wR_factor_gt 0.0631
_refine_ls_wR_factor_ref 0.0637
_reflns_Friedel_coverage 0.000
_reflns_number_gt 5272
_reflns_number_total 5571
_reflns_threshold_expression 'I > 2\s(I)'
_cod_data_source_file d3nj01172k2.cif
_cod_data_source_block mo_mm0909mo_0m
_cod_depositor_comments 'Adding full bibliography for 7062479--7062482.cif.'
_cod_database_code 7062479
_shelx_shelxl_version_number 2018/3
_shelx_space_group_comment
;
The symmetry employed for this shelxl refinement is uniquely defined
by the following loop, which should always be used as a source of
symmetry information in preference to the above space-group names.
They are only intended as comments.
;
_shelx_estimated_absorpt_t_max 0.781
_shelx_estimated_absorpt_t_min 0.544
_olex2_refinement_description
;
1. Fixed Uiso
 At 1.2 times of:
  All C(H) groups
 At 1.5 times of:
  All C(H,H,H) groups
2. Restrained distances
 C1-C11 = C13-C16 = C13-C7 = C15-C1
 1.54 with sigma of 0.02
3. Uiso/Uaniso restraints and constraints
All non-hydrogen atoms have similar U: within 2A with sigma of 0.01 and sigma
for terminal atoms of 0.02 within 2A
4. Others
 Sof(C13)=Sof(H13)=Sof(C7)=Sof(H7A)=Sof(H7B)=Sof(H7C)=Sof(C16)=Sof(H16A)=
 Sof(H16B)=Sof(H16C)=1-FVAR(1)
 Sof(C11)=Sof(H11A)=Sof(H11B)=Sof(H11C)=Sof(C15)=Sof(H15A)=Sof(H15B)=Sof(H15C)=
 Sof(C1)=Sof(H1A)=FVAR(1)
5.a Ternary CH refined with riding coordinates:
 C21(H21), C3(H3), C5(H5), C2(H2), C13(H13), C1(H1A)
5.b Aromatic/amide H refined with riding coordinates:
 C23(H23), C19(H19), C20(H20), C24(H24)
5.c Idealised Me refined as rotating group:
 C14(H14A,H14B,H14C), C22(H22A,H22B,H22C), C6(H6A,H6B,H6C), C9(H9A,H9B,H9C),
 C10(H10A,H10B,H10C), C8(H8A,H8B,H8C), C4(H4A,H4B,H4C), C12(H12A,H12B,H12C),
 C11(H11A,H11B,H11C), C7(H7A,H7B,H7C), C15(H15A,H15B,H15C), C16(H16A,H16B,H16C)
;
_olex2_submission_special_instructions 'No special instructions were received'

loop_
_space_group_symop_operation_xyz
'x, y, z'
'-x, -y, -z'

loop_
_atom_site_label
_atom_site_type_symbol
_atom_site_fract_x
_atom_site_fract_y
_atom_site_fract_z
_atom_site_U_iso_or_equiv
_atom_site_adp_type
_atom_site_occupancy
_atom_site_site_symmetry_order
_atom_site_calc_flag
_atom_site_refinement_flags_posn
_atom_site_refinement_flags_adp
_atom_site_refinement_flags_occupancy
_atom_site_disorder_assembly
_atom_site_disorder_group
Ti4 Ti 0.44895(2) 0.29034(2) 0.06670(2) 0.01388(7) Uani 1 1 d . U . . .
Ti2 Ti 0.39124(2) 0.39224(2) 0.27381(2) 0.01504(7) Uani 1 1 d . U . . .
Ti1 Ti 0.72695(2) 0.42969(2) -0.08578(2) 0.01442(7) Uani 1 1 d . U . . .
P1 P 0.66183(3) 0.52873(3) 0.13705(3) 0.01578(9) Uani 1 1 d . U . . .
O4 O 0.46345(9) 0.25101(8) 0.23487(8) 0.0179(2) Uani 1 1 d . U . . .
O7 O 0.37895(8) 0.42521(8) 0.11149(8) 0.01583(19) Uani 1 1 d . U . . .
O10 O 0.63003(9) 0.65153(8) 0.06538(8) 0.0200(2) Uani 1 1 d . U . . .
O6 O 0.73450(8) 0.45510(9) 0.06135(8) 0.0190(2) Uani 1 1 d . U . . .
O5 O 0.30393(8) 0.54441(8) 0.24566(8) 0.01667(19) Uani 1 1 d . U . . .
O9 O 0.13158(9) 0.44364(9) 0.18464(8) 0.0199(2) Uani 1 1 d . U . . .
O8 O 0.60239(8) 0.32046(8) -0.01202(8) 0.0182(2) Uani 1 1 d . U . . .
O11 O 0.21760(9) 0.31637(9) 0.32085(8) 0.0202(2) Uani 1 1 d . U . . .
O3 O 0.84973(8) 0.32602(8) -0.08930(8) 0.0198(2) Uani 1 1 d . U . . .
O12 O 0.38030(9) 0.34650(9) 0.42683(8) 0.0225(2) Uani 1 1 d . U . . .
O2 O 0.55165(9) 0.46415(9) 0.23035(8) 0.0206(2) Uani 1 1 d . U . . .
O13 O 0.41500(10) 0.14143(9) 0.08621(9) 0.0237(2) Uani 1 1 d . U . . .
C25 C 0.12979(12) 0.35558(12) 0.27424(12) 0.0179(3) Uani 1 1 d . U . . .
N1 N -0.21643(13) 0.18157(13) 0.45356(13) 0.0360(3) Uani 1 1 d . U . . .
C17 C 0.00971(13) 0.29234(12) 0.33523(12) 0.0198(3) Uani 1 1 d . U . . .
C21 C 0.27080(14) 0.61388(13) 0.32598(12) 0.0225(3) Uani 1 1 d . U . . .
H21 H 0.317413 0.582234 0.387304 0.027 Uiso 1 1 calc R U . . .
C3 C 0.52201(14) 0.15327(13) 0.30728(13) 0.0244(3) Uani 1 1 d . U . . .
H3 H 0.537143 0.178458 0.371390 0.029 Uiso 1 1 calc R U . . .
C5 C 0.97575(13) 0.29775(13) -0.10145(14) 0.0245(3) Uani 1 1 d . U . . .
H5 H 1.023408 0.348154 -0.180145 0.029 Uiso 1 1 calc R U . . .
C23 C -0.09564(14) 0.33868(15) 0.30100(14) 0.0289(3) Uani 1 1 d . U . . .
H23 H -0.092661 0.408594 0.236087 0.035 Uiso 1 1 calc R U . . .
C19 C 0.00020(14) 0.18896(13) 0.42919(13) 0.0258(3) Uani 1 1 d . U . . .
H19 H 0.070162 0.154238 0.455522 0.031 Uiso 1 1 calc R U . . .
C20 C -0.11409(15) 0.13739(14) 0.48391(15) 0.0321(4) Uani 1 1 d . U . . .
H20 H -0.119499 0.065747 0.547256 0.039 Uiso 1 1 calc R U . . .
C2 C 0.32938(14) 0.05523(13) 0.10337(15) 0.0279(3) Uani 1 1 d . U . . .
H2 H 0.358728 -0.023292 0.147493 0.033 Uiso 1 1 calc R U . . .
C14 C 0.30736(17) 0.74053(14) 0.25974(15) 0.0316(4) Uani 1 1 d . U . . .
H14A H 0.394038 0.743590 0.216879 0.047 Uiso 1 1 calc R U . . .
H14B H 0.294201 0.785046 0.315641 0.047 Uiso 1 1 calc R U . . .
H14C H 0.257610 0.775251 0.203663 0.047 Uiso 1 1 calc R U . . .
C24 C -0.20550(15) 0.28105(16) 0.36330(16) 0.0365(4) Uani 1 1 d . U . . .
H24 H -0.277410 0.314622 0.340162 0.044 Uiso 1 1 calc R U . . .
C22 C 1.01631(16) 0.32403(17) -0.00636(17) 0.0392(4) Uani 1 1 d . U . . .
H22A H 1.003165 0.407989 -0.014211 0.059 Uiso 1 1 calc R U . . .
H22B H 1.103423 0.304540 -0.014482 0.059 Uiso 1 1 calc R U . . .
H22C H 0.968642 0.276622 0.071282 0.059 Uiso 1 1 calc R U . . .
C6 C 0.13537(15) 0.59924(16) 0.38711(15) 0.0343(4) Uani 1 1 d . U . . .
H6A H 0.087939 0.631021 0.328552 0.051 Uiso 1 1 calc R U . . .
H6B H 0.113405 0.641933 0.445045 0.051 Uiso 1 1 calc R U . . .
H6C H 0.117223 0.515308 0.427250 0.051 Uiso 1 1 calc R U . . .
C9 C 0.64411(18) 0.12571(18) 0.23389(16) 0.0418(5) Uani 1 1 d . U . . .
H9A H 0.631149 0.093756 0.174945 0.063 Uiso 1 1 calc R U . . .
H9B H 0.688218 0.067439 0.285057 0.063 Uiso 1 1 calc R U . . .
H9C H 0.692271 0.198028 0.193980 0.063 Uiso 1 1 calc R U . . .
C10 C 0.32350(17) 0.05055(19) -0.01450(18) 0.0434(5) Uani 1 1 d . U . . .
H10A H 0.298036 0.127825 -0.060394 0.065 Uiso 1 1 calc R U . . .
H10B H 0.264217 -0.009103 -0.002761 0.065 Uiso 1 1 calc R U . . .
H10C H 0.404420 0.029868 -0.057138 0.065 Uiso 1 1 calc R U . . .
C8 C 0.20600(16) 0.08167(18) 0.17749(16) 0.0415(4) Uani 1 1 d . U . . .
H8A H 0.215525 0.086608 0.251785 0.062 Uiso 1 1 calc R U . . .
H8B H 0.148724 0.018528 0.194265 0.062 Uiso 1 1 calc R U . . .
H8C H 0.174131 0.156933 0.134250 0.062 Uiso 1 1 calc R U . . .
C4 C 0.4353(2) 0.04992(16) 0.36426(17) 0.0462(5) Uani 1 1 d . U . . .
H4A H 0.356585 0.075377 0.406491 0.069 Uiso 1 1 calc R U . . .
H4B H 0.470273 -0.013265 0.419903 0.069 Uiso 1 1 calc R U . . .
H4C H 0.422754 0.020761 0.303283 0.069 Uiso 1 1 calc R U . . .
C12 C 0.99449(17) 0.17015(17) -0.0966(2) 0.0464(5) Uani 1 1 d . U . . .
H12A H 0.946862 0.119938 -0.020355 0.070 Uiso 1 1 calc R U . . .
H12B H 1.081495 0.149445 -0.106020 0.070 Uiso 1 1 calc R U . . .
H12C H 0.967303 0.158152 -0.160213 0.070 Uiso 1 1 calc R U . . .
H1 H 0.7352(14) 0.5447(14) 0.1940(14) 0.019(4) Uiso 1 1 d . . . . .
C13 C 0.3532(3) 0.2779(3) 0.5479(3) 0.0331(8) Uani 0.748(6) 1 d D U P A 2
H13 H 0.355016 0.191518 0.558260 0.040 Uiso 0.748(6) 1 calc R U P A 2
C11 C 0.4434(12) 0.2825(14) 0.6082(14) 0.037(3) Uani 0.252(6) 1 d D U P A 1
H11A H 0.500591 0.234673 0.566143 0.056 Uiso 0.252(6) 1 calc R U P A 1
H11B H 0.413346 0.235743 0.691289 0.056 Uiso 0.252(6) 1 calc R U P A 1
H11C H 0.485511 0.352386 0.602728 0.056 Uiso 0.252(6) 1 calc R U P A 1
C7 C 0.2263(3) 0.3184(4) 0.6065(2) 0.0655(12) Uani 0.748(6) 1 d D U P A 2
H7A H 0.230186 0.400705 0.603161 0.098 Uiso 0.748(6) 1 calc R U P A 2
H7B H 0.200567 0.268612 0.688940 0.098 Uiso 0.748(6) 1 calc R U P A 2
H7C H 0.167125 0.311675 0.564638 0.098 Uiso 0.748(6) 1 calc R U P A 2
C15 C 0.2554(11) 0.2167(12) 0.6030(8) 0.077(4) Uani 0.252(6) 1 d D U P A 1
H15A H 0.173283 0.240831 0.592763 0.115 Uiso 0.252(6) 1 calc R U P A 1
H15B H 0.250797 0.181624 0.687212 0.115 Uiso 0.252(6) 1 calc R U P A 1
H15C H 0.289029 0.158639 0.562253 0.115 Uiso 0.252(6) 1 calc R U P A 1
C16 C 0.4466(7) 0.3096(8) 0.5989(6) 0.097(3) Uani 0.748(6) 1 d D U P A 2
H16A H 0.528758 0.289347 0.558483 0.145 Uiso 0.748(6) 1 calc R U P A 2
H16B H 0.429792 0.265521 0.683259 0.145 Uiso 0.748(6) 1 calc R U P A 2
H16C H 0.441682 0.394395 0.588153 0.145 Uiso 0.748(6) 1 calc R U P A 2
C1 C 0.3356(11) 0.3210(12) 0.5529(11) 0.044(2) Uani 0.252(6) 1 d D U P A 1
H1A H 0.292042 0.390782 0.573446 0.053 Uiso 0.252(6) 1 calc R U P A 1

loop_
_atom_site_aniso_label
_atom_site_aniso_U_11
_atom_site_aniso_U_22
_atom_site_aniso_U_33
_atom_site_aniso_U_23
_atom_site_aniso_U_13
_atom_site_aniso_U_12
Ti4 0.01457(12) 0.01227(12) 0.01405(12) -0.00333(9) -0.00310(9) -0.00136(9)
Ti2 0.01603(12) 0.01593(13) 0.01198(12) -0.00332(9) -0.00329(9) 0.00048(9)
Ti1 0.01338(12) 0.01457(13) 0.01372(12) -0.00337(9) -0.00262(9) 0.00082(9)
P1 0.01580(17) 0.01766(18) 0.01500(17) -0.00476(14) -0.00589(13) -0.00108(13)
O4 0.0217(5) 0.0147(5) 0.0160(5) -0.0025(4) -0.0068(4) 0.0026(4)
O7 0.0169(4) 0.0163(5) 0.0136(4) -0.0043(4) -0.0039(4) 0.0016(4)
O10 0.0250(5) 0.0179(5) 0.0202(5) -0.0067(4) -0.0099(4) -0.0001(4)
O6 0.0187(5) 0.0213(5) 0.0168(5) -0.0053(4) -0.0064(4) 0.0029(4)
O5 0.0186(5) 0.0168(5) 0.0147(4) -0.0065(4) -0.0033(4) 0.0013(4)
O9 0.0175(5) 0.0207(5) 0.0185(5) -0.0026(4) -0.0035(4) -0.0026(4)
O8 0.0167(5) 0.0182(5) 0.0177(5) -0.0043(4) -0.0026(4) -0.0004(4)
O11 0.0183(5) 0.0200(5) 0.0191(5) -0.0026(4) -0.0034(4) -0.0017(4)
O3 0.0150(5) 0.0206(5) 0.0214(5) -0.0055(4) -0.0034(4) 0.0027(4)
O12 0.0247(5) 0.0271(5) 0.0132(5) -0.0030(4) -0.0040(4) -0.0025(4)
O2 0.0183(5) 0.0245(5) 0.0182(5) -0.0056(4) -0.0040(4) -0.0018(4)
O13 0.0308(5) 0.0154(5) 0.0260(5) -0.0037(4) -0.0107(4) -0.0057(4)
C25 0.0185(6) 0.0182(7) 0.0169(6) -0.0070(5) -0.0023(5) -0.0008(5)
N1 0.0278(7) 0.0373(8) 0.0366(8) -0.0060(6) -0.0002(6) -0.0134(6)
C17 0.0204(7) 0.0202(7) 0.0188(7) -0.0083(6) -0.0011(5) -0.0034(5)
C21 0.0287(8) 0.0226(7) 0.0195(7) -0.0117(6) -0.0059(6) 0.0017(6)
C3 0.0349(8) 0.0172(7) 0.0234(7) -0.0032(6) -0.0169(6) 0.0057(6)
C5 0.0137(6) 0.0258(8) 0.0296(8) -0.0061(6) -0.0032(6) 0.0034(5)
C23 0.0250(8) 0.0315(8) 0.0258(8) -0.0012(7) -0.0067(6) -0.0065(6)
C19 0.0253(7) 0.0214(7) 0.0257(8) -0.0054(6) -0.0011(6) -0.0007(6)
C20 0.0350(9) 0.0223(8) 0.0293(8) -0.0016(6) 0.0019(7) -0.0074(6)
C2 0.0266(8) 0.0180(7) 0.0399(9) -0.0081(6) -0.0094(7) -0.0058(6)
C14 0.0456(10) 0.0227(8) 0.0299(8) -0.0121(7) -0.0099(7) -0.0018(7)
C24 0.0233(8) 0.0427(10) 0.0375(9) -0.0016(8) -0.0084(7) -0.0104(7)
C22 0.0289(8) 0.0457(11) 0.0484(11) -0.0145(9) -0.0194(8) 0.0016(7)
C6 0.0325(9) 0.0405(10) 0.0297(8) -0.0201(7) 0.0024(7) 0.0020(7)
C9 0.0452(10) 0.0494(11) 0.0384(10) -0.0213(8) -0.0235(8) 0.0289(9)
C10 0.0320(9) 0.0575(12) 0.0573(12) -0.0391(10) -0.0110(8) -0.0044(8)
C8 0.0327(9) 0.0479(11) 0.0379(10) -0.0086(8) -0.0039(7) -0.0051(8)
C4 0.0732(14) 0.0255(9) 0.0402(10) 0.0085(8) -0.0334(10) -0.0125(9)
C12 0.0321(9) 0.0344(10) 0.0769(14) -0.0236(10) -0.0187(9) 0.0147(8)
C13 0.0444(16) 0.0329(16) 0.0135(12) -0.0021(13) -0.0022(10) 0.0042(13)
C11 0.026(4) 0.050(5) 0.022(5) 0.000(4) -0.004(3) 0.016(4)
C7 0.0416(16) 0.110(3) 0.0236(13) -0.0082(16) 0.0081(11) 0.0049(17)
C15 0.077(6) 0.087(7) 0.036(5) 0.015(5) 0.000(4) -0.026(6)
C16 0.091(4) 0.170(7) 0.034(3) -0.016(4) -0.034(2) -0.030(4)
C1 0.052(4) 0.060(5) 0.016(3) -0.006(4) -0.006(3) -0.001(4)

loop_
_atom_type_symbol
_atom_type_description
_atom_type_scat_dispersion_real
_atom_type_scat_dispersion_imag
_atom_type_scat_source
C C 0.0033 0.0016 'International Tables Vol C Tables 4.2.6.8 and 6.1.1.4'
H H 0.0000 0.0000 'International Tables Vol C Tables 4.2.6.8 and 6.1.1.4'
N N 0.0061 0.0033 'International Tables Vol C Tables 4.2.6.8 and 6.1.1.4'
O O 0.0106 0.0060 'International Tables Vol C Tables 4.2.6.8 and 6.1.1.4'
P P 0.1023 0.0942 'International Tables Vol C Tables 4.2.6.8 and 6.1.1.4'
Ti Ti 0.2776 0.4457 'International Tables Vol C Tables 4.2.6.8 and 6.1.1.4'

loop_
_geom_angle_atom_site_label_1
_geom_angle_atom_site_label_2
_geom_angle_atom_site_label_3
_geom_angle
_geom_angle_site_symmetry_1
_geom_angle_site_symmetry_3
_geom_angle_publ_flag
O4 Ti4 Ti2 38.42(3) . . ?
O7 Ti4 Ti2 37.90(3) . . ?
O7 Ti4 O4 76.32(4) . . ?
O7 Ti4 O10 86.82(4) . 2_665 ?
O10 Ti4 Ti2 123.19(3) 2_665 . ?
O10 Ti4 O4 157.06(4) 2_665 . ?
O8 Ti4 Ti2 108.31(3) . . ?
O8 Ti4 O4 100.33(4) . . ?
O8 Ti4 O7 108.54(4) . . ?
O8 Ti4 O10 99.72(4) . 2_665 ?
O8 Ti4 O13 109.64(5) . . ?
O13 Ti4 Ti2 122.51(3) . . ?
O13 Ti4 O4 93.13(4) . . ?
O13 Ti4 O7 141.62(5) . . ?
O13 Ti4 O10 90.54(4) . 2_665 ?
Ti4 Ti2 Ti1 75.011(8) . 2_665 ?
O4 Ti2 Ti4 40.34(3) . . ?
O4 Ti2 Ti1 115.09(3) . 2_665 ?
O4 Ti2 O7 76.99(4) . . ?
O4 Ti2 O5 154.55(4) . . ?
O4 Ti2 O11 88.45(4) . . ?
O4 Ti2 O2 92.13(4) . . ?
O7 Ti2 Ti4 36.66(3) . . ?
O7 Ti2 Ti1 38.66(3) . 2_665 ?
O7 Ti2 O11 84.07(4) . . ?
O5 Ti2 Ti4 114.39(3) . . ?
O5 Ti2 Ti1 39.47(3) . 2_665 ?
O5 Ti2 O7 77.79(4) . . ?
O5 Ti2 O11 85.68(4) . . ?
O11 Ti2 Ti4 85.26(3) . . ?
O11 Ti2 Ti1 79.37(3) . 2_665 ?
O12 Ti2 Ti4 140.15(4) . . ?
O12 Ti2 Ti1 140.79(4) . 2_665 ?
O12 Ti2 O4 100.62(4) . . ?
O12 Ti2 O7 170.07(4) . . ?
O12 Ti2 O5 103.67(4) . . ?
O12 Ti2 O11 86.24(4) . . ?
O12 Ti2 O2 93.72(4) . . ?
O2 Ti2 Ti4 95.13(3) . . ?
O2 Ti2 Ti1 100.31(3) . 2_665 ?
O2 Ti2 O7 95.99(4) . . ?
O2 Ti2 O5 93.77(4) . . ?
O2 Ti2 O11 179.42(4) . . ?
O7 Ti1 Ti2 37.81(3) 2_665 2_665 ?
O7 Ti1 O5 75.39(4) 2_665 2_665 ?
O7 Ti1 O9 81.90(4) 2_665 2_665 ?
O6 Ti1 Ti2 124.03(3) . 2_665 ?
O6 Ti1 O7 86.86(4) . 2_665 ?
O6 Ti1 O5 161.88(4) . 2_665 ?
O6 Ti1 O9 90.16(4) . 2_665 ?
O5 Ti1 Ti2 37.91(3) 2_665 2_665 ?
O5 Ti1 O9 83.84(4) 2_665 2_665 ?
O9 Ti1 Ti2 77.12(3) 2_665 2_665 ?
O8 Ti1 Ti2 99.41(3) . 2_665 ?
O8 Ti1 O7 97.38(4) . 2_665 ?
O8 Ti1 O6 94.50(4) . . ?
O8 Ti1 O5 91.42(4) . 2_665 ?
O8 Ti1 O9 175.24(4) . 2_665 ?
O3 Ti1 Ti2 135.24(3) . 2_665 ?
O3 Ti1 O7 165.52(4) . 2_665 ?
O3 Ti1 O6 95.77(4) . . ?
O3 Ti1 O5 100.54(4) . 2_665 ?
O3 Ti1 O9 83.86(4) . 2_665 ?
O3 Ti1 O8 96.60(4) . . ?
O10 P1 O6 113.33(6) . . ?
O10 P1 O2 112.85(6) . . ?
O10 P1 H1 105.5(7) . . ?
O6 P1 H1 105.3(7) . . ?
O2 P1 O6 112.91(6) . . ?
O2 P1 H1 106.0(7) . . ?
Ti2 O4 Ti4 101.24(4) . . ?
C3 O4 Ti4 131.89(8) . . ?
C3 O4 Ti2 126.56(8) . . ?
Ti4 O7 Ti2 105.44(4) . . ?
Ti4 O7 Ti1 149.52(5) . 2_665 ?
Ti2 O7 Ti1 103.52(4) . 2_665 ?
P1 O10 Ti4 132.86(6) . 2_665 ?
P1 O6 Ti1 135.07(6) . . ?
Ti2 O5 Ti1 102.62(4) . 2_665 ?
C21 O5 Ti2 125.63(8) . . ?
C21 O5 Ti1 131.74(8) . 2_665 ?
C25 O9 Ti1 129.14(9) . 2_665 ?
Ti4 O8 Ti1 148.30(6) . . ?
C25 O11 Ti2 127.42(9) . . ?
C5 O3 Ti1 150.74(9) . . ?
C13 O12 Ti2 161.24(18) . . ?
C1 O12 Ti2 163.5(5) . . ?
P1 O2 Ti2 150.52(6) . . ?
C2 O13 Ti4 149.96(10) . . ?
O9 C25 O11 126.72(13) . . ?
O9 C25 C17 116.81(12) . . ?
O11 C25 C17 116.43(12) . . ?
C20 N1 C24 116.36(14) . . ?
C23 C17 C25 120.49(13) . . ?
C23 C17 C19 118.09(13) . . ?
C19 C17 C25 121.38(13) . . ?
O5 C21 H21 108.2 . . ?
O5 C21 C14 109.71(12) . . ?
O5 C21 C6 109.03(12) . . ?
C14 C21 H21 108.2 . . ?
C14 C21 C6 113.38(13) . . ?
C6 C21 H21 108.2 . . ?
O4 C3 H3 108.0 . . ?
O4 C3 C9 109.70(12) . . ?
O4 C3 C4 108.94(13) . . ?
C9 C3 H3 108.0 . . ?
C9 C3 C4 114.00(16) . . ?
C4 C3 H3 108.0 . . ?
O3 C5 H5 108.7 . . ?
O3 C5 C22 109.26(12) . . ?
O3 C5 C12 108.43(13) . . ?
C22 C5 H5 108.7 . . ?
C12 C5 H5 108.7 . . ?
C12 C5 C22 112.87(14) . . ?
C17 C23 H23 120.6 . . ?
C17 C23 C24 118.73(15) . . ?
C24 C23 H23 120.6 . . ?
C17 C19 H19 120.8 . . ?
C17 C19 C20 118.38(14) . . ?
C20 C19 H19 120.8 . . ?
N1 C20 C19 124.37(15) . . ?
N1 C20 H20 117.8 . . ?
C19 C20 H20 117.8 . . ?
O13 C2 H2 108.3 . . ?
O13 C2 C10 109.37(13) . . ?
O13 C2 C8 109.75(13) . . ?
C10 C2 H2 108.3 . . ?
C10 C2 C8 112.82(14) . . ?
C8 C2 H2 108.3 . . ?
C21 C14 H14A 109.5 . . ?
C21 C14 H14B 109.5 . . ?
C21 C14 H14C 109.5 . . ?
H14A C14 H14B 109.5 . . ?
H14A C14 H14C 109.5 . . ?
H14B C14 H14C 109.5 . . ?
N1 C24 C23 124.05(16) . . ?
N1 C24 H24 118.0 . . ?
C23 C24 H24 118.0 . . ?
C5 C22 H22A 109.5 . . ?
C5 C22 H22B 109.5 . . ?
C5 C22 H22C 109.5 . . ?
H22A C22 H22B 109.5 . . ?
H22A C22 H22C 109.5 . . ?
H22B C22 H22C 109.5 . . ?
C21 C6 H6A 109.5 . . ?
C21 C6 H6B 109.5 . . ?
C21 C6 H6C 109.5 . . ?
H6A C6 H6B 109.5 . . ?
H6A C6 H6C 109.5 . . ?
H6B C6 H6C 109.5 . . ?
C3 C9 H9A 109.5 . . ?
C3 C9 H9B 109.5 . . ?
C3 C9 H9C 109.5 . . ?
H9A C9 H9B 109.5 . . ?
H9A C9 H9C 109.5 . . ?
H9B C9 H9C 109.5 . . ?
C2 C10 H10A 109.5 . . ?
C2 C10 H10B 109.5 . . ?
C2 C10 H10C 109.5 . . ?
H10A C10 H10B 109.5 . . ?
H10A C10 H10C 109.5 . . ?
H10B C10 H10C 109.5 . . ?
C2 C8 H8A 109.5 . . ?
C2 C8 H8B 109.5 . . ?
C2 C8 H8C 109.5 . . ?
H8A C8 H8B 109.5 . . ?
H8A C8 H8C 109.5 . . ?
H8B C8 H8C 109.5 . . ?
C3 C4 H4A 109.5 . . ?
C3 C4 H4B 109.5 . . ?
C3 C4 H4C 109.5 . . ?
H4A C4 H4B 109.5 . . ?
H4A C4 H4C 109.5 . . ?
H4B C4 H4C 109.5 . . ?
C5 C12 H12A 109.5 . . ?
C5 C12 H12B 109.5 . . ?
C5 C12 H12C 109.5 . . ?
H12A C12 H12B 109.5 . . ?
H12A C12 H12C 109.5 . . ?
H12B C12 H12C 109.5 . . ?
O12 C13 H13 111.6 . . ?
O12 C13 C7 106.6(3) . . ?
O12 C13 C16 106.8(4) . . ?
C7 C13 H13 111.6 . . ?
C16 C13 H13 111.6 . . ?
C16 C13 C7 108.5(4) . . ?
H11A C11 H11B 109.5 . . ?
H11A C11 H11C 109.5 . . ?
H11B C11 H11C 109.5 . . ?
C1 C11 H11A 109.5 . . ?
C1 C11 H11B 109.5 . . ?
C1 C11 H11C 109.5 . . ?
C13 C7 H7A 109.5 . . ?
C13 C7 H7B 109.5 . . ?
C13 C7 H7C 109.5 . . ?
H7A C7 H7B 109.5 . . ?
H7A C7 H7C 109.5 . . ?
H7B C7 H7C 109.5 . . ?
H15A C15 H15B 109.5 . . ?
H15A C15 H15C 109.5 . . ?
H15B C15 H15C 109.5 . . ?
C1 C15 H15A 109.5 . . ?
C1 C15 H15B 109.5 . . ?
C1 C15 H15C 109.5 . . ?
C13 C16 H16A 109.5 . . ?
C13 C16 H16B 109.5 . . ?
C13 C16 H16C 109.5 . . ?
H16A C16 H16B 109.5 . . ?
H16A C16 H16C 109.5 . . ?
H16B C16 H16C 109.5 . . ?
O12 C1 C11 108.8(10) . . ?
O12 C1 C15 109.8(10) . . ?
O12 C1 H1A 111.2 . . ?
C11 C1 H1A 111.2 . . ?
C15 C1 C11 104.4(12) . . ?
C15 C1 H1A 111.2 . . ?

loop_
_geom_bond_atom_site_label_1
_geom_bond_atom_site_label_2
_geom_bond_distance
_geom_bond_site_symmetry_2
_geom_bond_publ_flag
Ti4 Ti2 3.0860(3) . ?
Ti4 O4 2.0365(9) . ?
Ti4 O7 1.9113(9) . ?
Ti4 O10 1.9820(10) 2_665 ?
Ti4 O8 1.7552(9) . ?
Ti4 O13 1.7890(10) . ?
Ti2 Ti1 3.1190(3) 2_665 ?
Ti2 O4 1.9552(10) . ?
Ti2 O7 1.9667(9) . ?
Ti2 O5 1.9638(9) . ?
Ti2 O11 2.1063(10) . ?
Ti2 O12 1.7698(10) . ?
Ti2 O2 1.9553(10) . ?
Ti1 O7 2.0041(9) 2_665 ?
Ti1 O6 1.9753(10) . ?
Ti1 O5 2.0318(9) 2_665 ?
Ti1 O9 2.1385(10) 2_665 ?
Ti1 O8 1.8507(10) . ?
Ti1 O3 1.7768(9) . ?
P1 O10 1.5191(10) . ?
P1 O6 1.5230(10) . ?
P1 O2 1.5211(10) . ?
P1 H1 1.297(16) . ?
O4 C3 1.4538(16) . ?
O5 C21 1.4523(16) . ?
O9 C25 1.2558(17) . ?
O11 C25 1.2657(17) . ?
O3 C5 1.4173(16) . ?
O12 C13 1.421(4) . ?
O12 C1 1.444(12) . ?
O13 C2 1.4150(17) . ?
C25 C17 1.5067(19) . ?
N1 C20 1.329(2) . ?
N1 C24 1.331(2) . ?
C17 C23 1.386(2) . ?
C17 C19 1.386(2) . ?
C21 H21 1.0000 . ?
C21 C14 1.508(2) . ?
C21 C6 1.516(2) . ?
C3 H3 1.0000 . ?
C3 C9 1.508(2) . ?
C3 C4 1.514(2) . ?
C5 H5 1.0000 . ?
C5 C22 1.511(2) . ?
C5 C12 1.508(2) . ?
C23 H23 0.9500 . ?
C23 C24 1.387(2) . ?
C19 H19 0.9500 . ?
C19 C20 1.389(2) . ?
C20 H20 0.9500 . ?
C2 H2 1.0000 . ?
C2 C10 1.504(2) . ?
C2 C8 1.519(2) . ?
C14 H14A 0.9800 . ?
C14 H14B 0.9800 . ?
C14 H14C 0.9800 . ?
C24 H24 0.9500 . ?
C22 H22A 0.9800 . ?
C22 H22B 0.9800 . ?
C22 H22C 0.9800 . ?
C6 H6A 0.9800 . ?
C6 H6B 0.9800 . ?
C6 H6C 0.9800 . ?
C9 H9A 0.9800 . ?
C9 H9B 0.9800 . ?
C9 H9C 0.9800 . ?
C10 H10A 0.9800 . ?
C10 H10B 0.9800 . ?
C10 H10C 0.9800 . ?
C8 H8A 0.9800 . ?
C8 H8B 0.9800 . ?
C8 H8C 0.9800 . ?
C4 H4A 0.9800 . ?
C4 H4B 0.9800 . ?
C4 H4C 0.9800 . ?
C12 H12A 0.9800 . ?
C12 H12B 0.9800 . ?
C12 H12C 0.9800 . ?
C13 H13 1.0000 . ?
C13 C7 1.537(5) . ?
C13 C16 1.512(7) . ?
C11 H11A 0.9800 . ?
C11 H11B 0.9800 . ?
C11 H11C 0.9800 . ?
C11 C1 1.528(15) . ?
C7 H7A 0.9800 . ?
C7 H7B 0.9800 . ?
C7 H7C 0.9800 . ?
C15 H15A 0.9800 . ?
C15 H15B 0.9800 . ?
C15 H15C 0.9800 . ?
C15 C1 1.478(14) . ?
C16 H16A 0.9800 . ?
C16 H16B 0.9800 . ?
C16 H16C 0.9800 . ?
C1 H1A 1.0000 . ?

loop_
_geom_torsion_atom_site_label_1
_geom_torsion_atom_site_label_2
_geom_torsion_atom_site_label_3
_geom_torsion_atom_site_label_4
_geom_torsion
_geom_torsion_site_symmetry_1
_geom_torsion_site_symmetry_2
_geom_torsion_site_symmetry_3
_geom_torsion_site_symmetry_4
_geom_torsion_publ_flag
Ti4 Ti2 O12 C13 -40.6(5) . . . . ?
Ti4 Ti2 O12 C1 -119.3(18) . . . . ?
Ti4 O4 C3 C9 41.68(18) . . . . ?
Ti4 O4 C3 C4 -83.74(16) . . . . ?
Ti4 O13 C2 C10 90.8(2) . . . . ?
Ti4 O13 C2 C8 -33.5(3) . . . . ?
Ti2 Ti4 O8 Ti1 -49.78(11) . . . . ?
Ti2 Ti4 O13 C2 77.9(2) . . . . ?
Ti2 Ti1 O8 Ti4 -59.21(11) 2_665 . . . ?
Ti2 Ti1 O3 C5 87.26(19) 2_665 . . . ?
Ti2 O4 C3 C9 -130.77(12) . . . . ?
Ti2 O4 C3 C4 103.81(14) . . . . ?
Ti2 O5 C21 C14 131.86(11) . . . . ?
Ti2 O5 C21 C6 -103.43(12) . . . . ?
Ti2 O11 C25 O9 5.5(2) . . . . ?
Ti2 O11 C25 C17 -172.21(8) . . . . ?
Ti2 O12 C13 C7 -91.5(6) . . . . ?
Ti2 O12 C13 C16 152.7(5) . . . . ?
Ti2 O12 C1 C11 -172.6(13) . . . . ?
Ti2 O12 C1 C15 74(2) . . . . ?
Ti1 Ti2 O12 C13 105.5(5) 2_665 . . . ?
Ti1 Ti2 O12 C1 26.8(18) 2_665 . . . ?
Ti1 O5 C21 C14 -49.86(16) 2_665 . . . ?
Ti1 O5 C21 C6 74.85(15) 2_665 . . . ?
Ti1 O9 C25 O11 -6.4(2) 2_665 . . . ?
Ti1 O9 C25 C17 171.37(8) 2_665 . . . ?
Ti1 O3 C5 C22 59.9(2) . . . . ?
Ti1 O3 C5 C12 -176.73(15) . . . . ?
O4 Ti4 O8 Ti1 -88.65(11) . . . . ?
O4 Ti4 O13 C2 104.3(2) . . . . ?
O4 Ti2 O12 C13 -50.3(5) . . . . ?
O4 Ti2 O12 C1 -129.0(18) . . . . ?
O7 Ti4 O8 Ti1 -9.75(12) . . . . ?
O7 Ti4 O13 C2 32.5(2) . . . . ?
O7 Ti1 O8 Ti4 -21.02(11) 2_665 . . . ?
O7 Ti1 O3 C5 32.9(3) 2_665 . . . ?
O10 Ti4 O8 Ti1 80.14(11) 2_665 . . . ?
O10 Ti4 O13 C2 -53.0(2) 2_665 . . . ?
O10 P1 O6 Ti1 -41.37(10) . . . . ?
O10 P1 O2 Ti2 64.28(14) . . . . ?
O6 Ti1 O8 Ti4 66.39(11) . . . . ?
O6 Ti1 O3 C5 -67.01(19) . . . . ?
O6 P1 O10 Ti4 51.90(10) . . . 2_665 ?
O6 P1 O2 Ti2 -65.86(14) . . . . ?
O5 Ti2 O12 C13 122.0(5) . . . . ?
O5 Ti2 O12 C1 43.3(18) . . . . ?
O5 Ti1 O8 Ti4 -96.47(11) 2_665 . . . ?
O5 Ti1 O3 C5 105.07(19) 2_665 . . . ?
O9 Ti1 O3 C5 22.53(19) 2_665 . . . ?
O9 C25 C17 C23 -7.3(2) . . . . ?
O9 C25 C17 C19 174.91(13) . . . . ?
O8 Ti4 O13 C2 -153.54(19) . . . . ?
O8 Ti1 O3 C5 -162.24(19) . . . . ?
O11 Ti2 O12 C13 37.4(5) . . . . ?
O11 Ti2 O12 C1 -41.3(18) . . . . ?
O11 C25 C17 C23 170.66(13) . . . . ?
O11 C25 C17 C19 -7.1(2) . . . . ?
O3 Ti1 O8 Ti4 162.75(11) . . . . ?
O2 Ti2 O12 C13 -143.2(5) . . . . ?
O2 Ti2 O12 C1 138.1(18) . . . . ?
O2 P1 O10 Ti4 -78.02(9) . . . 2_665 ?
O2 P1 O6 Ti1 88.53(9) . . . . ?
O13 Ti4 O8 Ti1 174.23(10) . . . . ?
C25 C17 C23 C24 -176.69(15) . . . . ?
C25 C17 C19 C20 177.86(13) . . . . ?
C17 C23 C24 N1 -1.4(3) . . . . ?
C17 C19 C20 N1 -1.2(3) . . . . ?
C23 C17 C19 C20 0.0(2) . . . . ?
C19 C17 C23 C24 1.2(2) . . . . ?
C20 N1 C24 C23 0.3(3) . . . . ?
C24 N1 C20 C19 1.0(3) . . . . ?
